data_4123431
loop_
_publ_author_name
'Yuan, Zheliang'
'Wang, Hao-Yang'
'Mu, Xin'
'Chen, Pinhong'
'Guo, Yin-Long'
'Liu, Guosheng'

_publ_section_title
;
 Highly selective pd-catalyzed intermolecular fluorosulfonylation of
 styrenes.
;
_journal_issue 7
_journal_name_full 'Journal of the American Chemical Society'
_journal_page_first 2468
_journal_page_last 2471
_journal_paper_doi 10.1021/ja5131676
_journal_volume 137
_journal_year 2015
_chemical_formula_sum 'C19 H23 F O2 S'
_chemical_formula_weight 334.43
_chemical_name_systematic
; 
 ? 
;
_space_group_IT_number 14
_symmetry_cell_setting monoclinic
_symmetry_space_group_name_Hall '-P 2yn'
_symmetry_space_group_name_H-M 'P 1 21/n 1'
_atom_sites_solution_hydrogens geom
_atom_sites_solution_primary direct
_atom_sites_solution_secondary difmap
_audit_creation_method SHELXL-97
_cell_angle_alpha 90.00
_cell_angle_beta 99.141(2)
_cell_angle_gamma 90.00
_cell_formula_units_Z 4
_cell_length_a 11.3193(10)
_cell_length_b 9.9646(8)
_cell_length_c 15.9064(14)
_cell_measurement_reflns_used 2576
_cell_measurement_temperature 293(2)
_cell_measurement_theta_max 46.712
_cell_measurement_theta_min 4.790
_cell_volume 1771.3(3)
_computing_cell_refinement 'Bruker SMART'
_computing_data_collection 'Bruker SMART'
_computing_data_reduction 'Bruker SHELXTL'
_computing_molecular_graphics 'Bruker SHELXTL'
_computing_publication_material 'Bruker SHELXTL'
_computing_structure_refinement 'SHELXL-97 (Sheldrick, 1997)'
_computing_structure_solution 'SHELXS-97 (Sheldrick, 1990)'
_diffrn_ambient_temperature 293(2)
_diffrn_measured_fraction_theta_full 0.999
_diffrn_measured_fraction_theta_max 0.999
_diffrn_measurement_device_type 'CCD area detector'
_diffrn_measurement_method 'phi and omega scans'
_diffrn_radiation_monochromator graphite
_diffrn_radiation_source 'fine-focus sealed tube'
_diffrn_radiation_type MoK\a
_diffrn_radiation_wavelength 0.71073
_diffrn_reflns_av_R_equivalents 0.0306
_diffrn_reflns_av_sigmaI/netI 0.0326
_diffrn_reflns_limit_h_max 12
_diffrn_reflns_limit_h_min -13
_diffrn_reflns_limit_k_max 12
_diffrn_reflns_limit_k_min -11
_diffrn_reflns_limit_l_max 18
_diffrn_reflns_limit_l_min -19
_diffrn_reflns_number 10451
_diffrn_reflns_theta_full 26.00
_diffrn_reflns_theta_max 26.00
_diffrn_reflns_theta_min 2.06
_exptl_absorpt_coefficient_mu 0.199
_exptl_absorpt_correction_T_max 1.00000
_exptl_absorpt_correction_T_min 0.72803
_exptl_absorpt_correction_type empirical
_exptl_absorpt_process_details sadabs
_exptl_crystal_colour colorless
_exptl_crystal_density_diffrn 1.254
_exptl_crystal_density_method 'not measured'
_exptl_crystal_description prismatic
_exptl_crystal_F_000 712
_exptl_crystal_size_max 0.211
_exptl_crystal_size_mid 0.156
_exptl_crystal_size_min 0.110
_refine_diff_density_max 0.369
_refine_diff_density_min -0.279
_refine_diff_density_rms 0.059
_refine_ls_extinction_method none
_refine_ls_goodness_of_fit_ref 1.037
_refine_ls_hydrogen_treatment constr
_refine_ls_matrix_type full
_refine_ls_number_parameters 212
_refine_ls_number_reflns 3480
_refine_ls_number_restraints 0
_refine_ls_restrained_S_all 1.037
_refine_ls_R_factor_all 0.0722
_refine_ls_R_factor_gt 0.0564
_refine_ls_shift/su_max 0.000
_refine_ls_shift/su_mean 0.000
_refine_ls_structure_factor_coef Fsqd
_refine_ls_weighting_details 'calc w=1/[\s^2^(Fo^2^)+(0.0961P)^2^+0.3790P] where P=(Fo^2^+2Fc^2^)/3'
_refine_ls_weighting_scheme calc
_refine_ls_wR_factor_gt 0.1569
_refine_ls_wR_factor_ref 0.1699
_reflns_number_gt 2581
_reflns_number_total 3480
_reflns_threshold_expression >2sigma(I)
_cod_data_source_file ja5131676_si_004.cif
_cod_data_source_block cd213564
_cod_depositor_comments
;
The following automatic conversions were performed:

'_symmetry_cell_setting' value 'Monoclinic' changed to 'monoclinic'
according to
/usr/data/users/saulius/crontab/automatic-downloads/rss-feeds/ACS/lib/dictionaries/cif_core.dic
dictionary named 'cif_core.dic' version 2.4.2 from 2011-04-26.

Automatic conversion script
Id: cif_fix_values 3008 2015-01-20 13:52:24Z robertas 

 Adding full bibliography for 4123430--4123432.cif.
;
_cod_original_sg_symbol_H-M P2(1)/n
_cod_database_code 4123431

loop_
_symmetry_equiv_pos_as_xyz
'x, y, z'
'-x+1/2, y+1/2, -z+1/2'
'-x, -y, -z'
'x-1/2, -y-1/2, z-1/2'

loop_
_atom_site_label
_atom_site_type_symbol
_atom_site_fract_x
_atom_site_fract_y
_atom_site_fract_z
_atom_site_U_iso_or_equiv
_atom_site_adp_type
_atom_site_occupancy
_atom_site_symmetry_multiplicity
_atom_site_calc_flag
_atom_site_refinement_flags
S1 S -0.07771(5) 0.94677(6) 0.12697(3) 0.0546(2) Uani 1 1 d .
F1 F 0.14255(15) 1.04944(19) 0.25851(12) 0.1000(6) Uani 1 1 d .
O1 O -0.09599(17) 1.07841(19) 0.09115(12) 0.0778(6) Uani 1 1 d .
O2 O -0.13712(17) 0.8355(2) 0.08096(10) 0.0816(6) Uani 1 1 d .
C1 C 0.0800(2) 0.9098(2) 0.13991(13) 0.0500(5) Uani 1 1 d .
H1 H 0.0982 0.8934 0.0826 0.060 Uiso 1 1 calc R
C2 C 0.1567(2) 1.0276(2) 0.17482(16) 0.0613(6) Uani 1 1 d .
H2 H 0.1278 1.1074 0.1418 0.074 Uiso 1 1 calc R
C3 C 0.2876(2) 1.0109(2) 0.16970(14) 0.0537(6) Uani 1 1 d .
C4 C 0.3654(3) 0.9465(3) 0.23304(18) 0.0718(7) Uani 1 1 d .
H4 H 0.3368 0.9100 0.2797 0.086 Uiso 1 1 calc R
C5 C 0.4854(3) 0.9365(3) 0.2267(3) 0.0939(11) Uani 1 1 d .
H5 H 0.5375 0.8926 0.2689 0.113 Uiso 1 1 calc R
C6 C 0.5273(3) 0.9911(4) 0.1587(3) 0.1059(13) Uani 1 1 d .
H6 H 0.6083 0.9851 0.1549 0.127 Uiso 1 1 calc R
C7 C 0.4521(3) 1.0537(4) 0.0969(3) 0.0970(11) Uani 1 1 d .
H7 H 0.4814 1.0909 0.0507 0.116 Uiso 1 1 calc R
C8 C 0.3322(3) 1.0630(3) 0.10169(18) 0.0708(7) Uani 1 1 d .
H8 H 0.2809 1.1051 0.0582 0.085 Uiso 1 1 calc R
C9 C 0.1074(2) 0.7792(2) 0.18892(17) 0.0674(7) Uani 1 1 d .
H9A H 0.1875 0.7511 0.1850 0.101 Uiso 1 1 calc R
H9B H 0.0520 0.7112 0.1651 0.101 Uiso 1 1 calc R
H9C H 0.1001 0.7930 0.2476 0.101 Uiso 1 1 calc R
C10 C -0.11951(18) 0.9482(2) 0.22930(14) 0.0483(5) Uani 1 1 d .
C11 C -0.1552(2) 0.8301(2) 0.26340(14) 0.0574(6) Uani 1 1 d .
H11 H -0.1568 0.7504 0.2328 0.069 Uiso 1 1 calc R
C12 C -0.1883(2) 0.8315(2) 0.34311(15) 0.0582(6) Uani 1 1 d .
H12 H -0.2125 0.7518 0.3656 0.070 Uiso 1 1 calc R
C13 C -0.18678(18) 0.9478(2) 0.39059(14) 0.0489(5) Uani 1 1 d .
C14 C -0.1533(2) 1.0647(2) 0.35428(16) 0.0577(6) Uani 1 1 d .
H14 H -0.1535 1.1448 0.3843 0.069 Uiso 1 1 calc R
C15 C -0.1194(2) 1.0658(2) 0.27431(16) 0.0564(6) Uani 1 1 d .
H15 H -0.0968 1.1458 0.2512 0.068 Uiso 1 1 calc R
C16 C -0.2229(2) 0.9448(2) 0.47994(15) 0.0590(6) Uani 1 1 d .
C17 C -0.3595(3) 0.9331(4) 0.4692(2) 0.0944(10) Uani 1 1 d .
H17A H -0.3953 1.0111 0.4402 0.142 Uiso 1 1 calc R
H17B H -0.3838 0.9265 0.5242 0.142 Uiso 1 1 calc R
H17C H -0.3849 0.8544 0.4364 0.142 Uiso 1 1 calc R
C18 C -0.1690(3) 0.8218(3) 0.52917(17) 0.0778(8) Uani 1 1 d .
H18A H -0.1878 0.8239 0.5859 0.117 Uiso 1 1 calc R
H18B H -0.0837 0.8224 0.5317 0.117 Uiso 1 1 calc R
H18C H -0.2015 0.7418 0.5008 0.117 Uiso 1 1 calc R
C19 C -0.1800(3) 1.0699(3) 0.53097(19) 0.0929(10) Uani 1 1 d .
H19A H -0.2217 1.1471 0.5051 0.139 Uiso 1 1 calc R
H19B H -0.0956 1.0811 0.5317 0.139 Uiso 1 1 calc R
H19C H -0.1957 1.0604 0.5882 0.139 Uiso 1 1 calc R

loop_
_atom_site_aniso_label
_atom_site_aniso_U_11
_atom_site_aniso_U_22
_atom_site_aniso_U_33
_atom_site_aniso_U_23
_atom_site_aniso_U_13
_atom_site_aniso_U_12
S1 0.0469(3) 0.0717(4) 0.0430(3) 0.0060(3) 0.0009(2) 0.0000(3)
F1 0.0783(12) 0.1359(15) 0.0905(12) -0.0610(11) 0.0283(9) -0.0175(10)
O1 0.0745(13) 0.0920(13) 0.0667(11) 0.0316(10) 0.0105(9) 0.0202(10)
O2 0.0777(12) 0.1098(15) 0.0532(10) -0.0144(10) -0.0020(8) -0.0261(11)
C1 0.0523(12) 0.0578(12) 0.0409(11) -0.0026(9) 0.0103(9) -0.0010(10)
C2 0.0593(15) 0.0552(14) 0.0693(15) -0.0006(11) 0.0098(12) 0.0014(11)
C3 0.0504(13) 0.0532(12) 0.0546(13) -0.0047(11) -0.0005(10) -0.0018(10)
C4 0.0691(18) 0.0800(18) 0.0607(15) -0.0038(13) -0.0071(13) 0.0083(13)
C5 0.0642(19) 0.085(2) 0.118(3) -0.0222(19) -0.0275(19) 0.0173(16)
C6 0.0506(18) 0.107(3) 0.161(4) -0.044(3) 0.020(2) -0.0083(18)
C7 0.072(2) 0.115(3) 0.112(3) -0.019(2) 0.039(2) -0.0305(19)
C8 0.0682(17) 0.0780(18) 0.0653(16) 0.0004(13) 0.0080(13) -0.0133(13)
C9 0.0658(15) 0.0579(14) 0.0815(17) 0.0087(12) 0.0209(13) 0.0084(12)
C10 0.0383(11) 0.0583(13) 0.0477(11) 0.0059(10) 0.0051(9) 0.0017(9)
C11 0.0591(14) 0.0539(13) 0.0601(13) -0.0040(11) 0.0127(11) -0.0080(10)
C12 0.0619(14) 0.0540(13) 0.0613(14) 0.0054(11) 0.0176(11) -0.0089(11)
C13 0.0390(11) 0.0566(13) 0.0513(12) 0.0047(10) 0.0079(9) 0.0053(9)
C14 0.0664(15) 0.0474(13) 0.0604(14) 0.0003(10) 0.0138(11) 0.0086(10)
C15 0.0636(14) 0.0467(12) 0.0610(14) 0.0104(10) 0.0165(11) 0.0047(10)
C16 0.0560(14) 0.0701(15) 0.0529(13) 0.0058(11) 0.0146(11) 0.0099(11)
C17 0.0644(18) 0.143(3) 0.083(2) 0.0144(19) 0.0328(16) 0.0236(18)
C18 0.0886(19) 0.0865(19) 0.0611(15) 0.0190(14) 0.0201(13) 0.0137(15)
C19 0.138(3) 0.083(2) 0.0616(17) -0.0061(15) 0.0277(18) 0.0028(19)

loop_
_atom_type_symbol
_atom_type_description
_atom_type_scat_dispersion_real
_atom_type_scat_dispersion_imag
_atom_type_scat_source
C C 0.0033 0.0016 'International Tables Vol C Tables 4.2.6.8 and 6.1.1.4'
H H 0.0000 0.0000 'International Tables Vol C Tables 4.2.6.8 and 6.1.1.4'
O O 0.0106 0.0060 'International Tables Vol C Tables 4.2.6.8 and 6.1.1.4'
F F 0.0171 0.0103 'International Tables Vol C Tables 4.2.6.8 and 6.1.1.4'
S S 0.1246 0.1234 'International Tables Vol C Tables 4.2.6.8 and 6.1.1.4'

loop_
_geom_angle_atom_site_label_1
_geom_angle_atom_site_label_2
_geom_angle_atom_site_label_3
_geom_angle
O1 S1 O2 118.57(12)
O1 S1 C10 108.46(11)
O2 S1 C10 107.67(10)
O1 S1 C1 108.10(11)
O2 S1 C1 106.00(11)
C10 S1 C1 107.57(10)
C2 C1 C9 114.63(19)
C2 C1 S1 112.56(16)
C9 C1 S1 110.54(16)
C2 C1 H1 106.1
C9 C1 H1 106.1
S1 C1 H1 106.1
F1 C2 C3 109.6(2)
F1 C2 C1 109.11(19)
C3 C2 C1 113.99(19)
F1 C2 H2 108.0
C3 C2 H2 108.0
C1 C2 H2 108.0
C8 C3 C4 118.6(2)
C8 C3 C2 119.4(2)
C4 C3 C2 121.9(2)
C5 C4 C3 119.9(3)
C5 C4 H4 120.0
C3 C4 H4 120.0
C6 C5 C4 120.0(3)
C6 C5 H5 120.0
C4 C5 H5 120.0
C7 C6 C5 120.3(3)
C7 C6 H6 119.8
C5 C6 H6 119.8
C6 C7 C8 120.4(3)
C6 C7 H7 119.8
C8 C7 H7 119.8
C3 C8 C7 120.7(3)
C3 C8 H8 119.6
C7 C8 H8 119.6
C1 C9 H9A 109.5
C1 C9 H9B 109.5
H9A C9 H9B 109.5
C1 C9 H9C 109.5
H9A C9 H9C 109.5
H9B C9 H9C 109.5
C15 C10 C11 119.9(2)
C15 C10 S1 120.59(17)
C11 C10 S1 119.52(17)
C12 C11 C10 119.4(2)
C12 C11 H11 120.3
C10 C11 H11 120.3
C11 C12 C13 122.0(2)
C11 C12 H12 119.0
C13 C12 H12 119.0
C14 C13 C12 117.4(2)
C14 C13 C16 122.2(2)
C12 C13 C16 120.39(19)
C13 C14 C15 121.7(2)
C13 C14 H14 119.1
C15 C14 H14 119.1
C10 C15 C14 119.6(2)
C10 C15 H15 120.2
C14 C15 H15 120.2
C19 C16 C18 108.4(2)
C19 C16 C17 110.6(2)
C18 C16 C17 108.0(2)
C19 C16 C13 111.5(2)
C18 C16 C13 110.19(19)
C17 C16 C13 108.0(2)
C16 C17 H17A 109.5
C16 C17 H17B 109.5
H17A C17 H17B 109.5
C16 C17 H17C 109.5
H17A C17 H17C 109.5
H17B C17 H17C 109.5
C16 C18 H18A 109.5
C16 C18 H18B 109.5
H18A C18 H18B 109.5
C16 C18 H18C 109.5
H18A C18 H18C 109.5
H18B C18 H18C 109.5
C16 C19 H19A 109.5
C16 C19 H19B 109.5
H19A C19 H19B 109.5
C16 C19 H19C 109.5
H19A C19 H19C 109.5
H19B C19 H19C 109.5

loop_
_geom_bond_atom_site_label_1
_geom_bond_atom_site_label_2
_geom_bond_distance
S1 O1 1.4320(18)
S1 O2 1.4355(19)
S1 C10 1.766(2)
S1 C1 1.802(2)
F1 C2 1.383(3)
C1 C2 1.513(3)
C1 C9 1.523(3)
C1 H1 0.9800
C2 C3 1.505(3)
C2 H2 0.9800
C3 C8 1.367(3)
C3 C4 1.386(3)
C4 C5 1.382(4)
C4 H4 0.9300
C5 C6 1.362(5)
C5 H5 0.9300
C6 C7 1.347(6)
C6 H6 0.9300
C7 C8 1.374(4)
C7 H7 0.9300
C8 H8 0.9300
C9 H9A 0.9600
C9 H9B 0.9600
C9 H9C 0.9600
C10 C15 1.374(3)
C10 C11 1.382(3)
C11 C12 1.378(3)
C11 H11 0.9300
C12 C13 1.382(3)
C12 H12 0.9300
C13 C14 1.379(3)
C13 C16 1.540(3)
C14 C15 1.386(3)
C14 H14 0.9300
C15 H15 0.9300
C16 C19 1.524(4)
C16 C18 1.529(3)
C16 C17 1.533(4)
C17 H17A 0.9600
C17 H17B 0.9600
C17 H17C 0.9600
C18 H18A 0.9600
C18 H18B 0.9600
C18 H18C 0.9600
C19 H19A 0.9600
C19 H19B 0.9600
C19 H19C 0.9600

loop_
_geom_torsion_atom_site_label_1
_geom_torsion_atom_site_label_2
_geom_torsion_atom_site_label_3
_geom_torsion_atom_site_label_4
_geom_torsion
O1 S1 C1 C2 42.61(19)
O2 S1 C1 C2 170.72(16)
C10 S1 C1 C2 -74.32(18)
O1 S1 C1 C9 172.23(16)
O2 S1 C1 C9 -59.67(18)
C10 S1 C1 C9 55.29(18)
C9 C1 C2 F1 -58.4(3)
S1 C1 C2 F1 69.0(2)
C9 C1 C2 C3 64.4(3)
S1 C1 C2 C3 -168.12(16)
F1 C2 C3 C8 -142.6(2)
C1 C2 C3 C8 94.8(3)
F1 C2 C3 C4 36.0(3)
C1 C2 C3 C4 -86.6(3)
C8 C3 C4 C5 0.3(4)
C2 C3 C4 C5 -178.3(2)
C3 C4 C5 C6 0.6(5)
C4 C5 C6 C7 -0.7(5)
C5 C6 C7 C8 -0.1(5)
C4 C3 C8 C7 -1.1(4)
C2 C3 C8 C7 177.5(2)
C6 C7 C8 C3 1.1(5)
O1 S1 C10 C15 -23.7(2)
O2 S1 C10 C15 -153.17(19)
C1 S1 C10 C15 93.0(2)
O1 S1 C10 C11 154.81(18)
O2 S1 C10 C11 25.4(2)
C1 S1 C10 C11 -88.5(2)
C15 C10 C11 C12 -1.2(3)
S1 C10 C11 C12 -179.69(17)
C10 C11 C12 C13 -0.2(4)
C11 C12 C13 C14 1.6(3)
C11 C12 C13 C16 -179.2(2)
C12 C13 C14 C15 -1.6(4)
C16 C13 C14 C15 179.1(2)
C11 C10 C15 C14 1.1(4)
S1 C10 C15 C14 179.59(19)
C13 C14 C15 C10 0.4(4)
C14 C13 C16 C19 -17.9(3)
C12 C13 C16 C19 162.8(2)
C14 C13 C16 C18 -138.4(2)
C12 C13 C16 C18 42.4(3)
C14 C13 C16 C17 103.8(3)
C12 C13 C16 C17 -75.4(3)
